data_4313919
loop_
_publ_author_name
'M. Dakanali'
'E. T. Kefalas'
'C. P. Raptopoulou'
'A. Terzis'
'G. Voyiatzis'
'I. Kyrikou'
'T. Mavromoustakos'
'A. Salifoglou'

_publ_section_title
;
 A New Dinuclear Ti(IV)-Peroxo-Citrate Complex from Aqueous Solutions.
 Synthetic, Structural, and Spectroscopic Studies in Relevance to Aqueous
 Titanium(IV)-Peroxo-Citrate Speciation
;
_journal_name_full 'Inorganic Chemistry'
_journal_page_first 4632
_journal_page_last 4639
_journal_paper_doi 10.1021/ic0343051
_journal_volume 42
_journal_year 2003
_chemical_formula_sum 'C12 H28 N4 O20 Ti2'
_chemical_formula_weight 644.16
_chemical_name_systematic
;
  ?
;
_space_group_IT_number 14
_symmetry_cell_setting monoclinic
_symmetry_space_group_name_Hall '-P 2yn'
_symmetry_space_group_name_H-M 'P 1 21/n 1'
_atom_sites_solution_hydrogens geom
_atom_sites_solution_primary direct
_atom_sites_solution_secondary difmap
_audit_creation_method SHELXL
_cell_angle_alpha 90.00
_cell_angle_beta 107.99(2)
_cell_angle_gamma 90.00
_cell_formula_units_Z 2
_cell_length_a 10.360(4)
_cell_length_b 10.226(4)
_cell_length_c 11.478(6)
_cell_measurement_reflns_used 25
_cell_measurement_temperature 298
_cell_measurement_theta_max 11.6
_cell_measurement_theta_min 5.3
_cell_volume 1156.5(9)
_computing_cell_refinement 'Program LEAST (UCLA Cryst.package C.E.Strouse 1994)'
_computing_data_collection 'Program COLLECT (UCLA Cryst.pckg C.E.Strouse 1994)'
_computing_data_reduction ' Program REDUCE (UCLA Cryst.package C.E.Strouse 1994)'
_computing_molecular_graphics ORTEP
_computing_structure_refinement 'SHELXL-93 (Sheldrick, 1993)'
_computing_structure_solution 'SHELXS-86 (Sheldrick, 1986)'
_diffrn_ambient_temperature 298
_diffrn_measurement_device 'Crystal Logic Dual Goniometer'
_diffrn_measurement_method 'theta-2theta scans'
_diffrn_radiation_monochromator graphite
_diffrn_radiation_source 'fine-focus sealed tube'
_diffrn_radiation_type MoK\a
_diffrn_radiation_wavelength 0.71073
_diffrn_reflns_av_R_equivalents 0.0219
_diffrn_reflns_av_sigmaI/netI 0.0428
_diffrn_reflns_limit_h_max 11
_diffrn_reflns_limit_h_min -12
_diffrn_reflns_limit_k_max 0
_diffrn_reflns_limit_k_min -12
_diffrn_reflns_limit_l_max 13
_diffrn_reflns_limit_l_min 0
_diffrn_reflns_number 2269
_diffrn_reflns_theta_max 25.52
_diffrn_reflns_theta_min 2.73
_diffrn_standards_decay_% 1.7
_diffrn_standards_interval_count 97
_diffrn_standards_number 3
_exptl_absorpt_coefficient_mu 0.789
_exptl_absorpt_correction_T_max 1.00
_exptl_absorpt_correction_T_min 0.90
_exptl_absorpt_correction_type 'psi-scan empirical'
_exptl_crystal_colour red
_exptl_crystal_density_diffrn 1.769
_exptl_crystal_density_meas 1.75
_exptl_crystal_density_method 'floating method'
_exptl_crystal_description parallelipiped
_exptl_crystal_F_000 664
_exptl_crystal_size_max 0.44
_exptl_crystal_size_mid 0.40
_exptl_crystal_size_min 0.15
_refine_diff_density_max 0.292
_refine_diff_density_min -0.463
_refine_diff_density_rms 0.061
_refine_ls_extinction_method none
_refine_ls_goodness_of_fit_all 1.127
_refine_ls_goodness_of_fit_obs 1.148
_refine_ls_matrix_type full
_refine_ls_number_parameters 228
_refine_ls_number_reflns 2159
_refine_ls_number_restraints 0
_refine_ls_restrained_S_all 1.127
_refine_ls_restrained_S_obs 1.148
_refine_ls_R_factor_all 0.0318
_refine_ls_R_factor_obs 0.0287
_refine_ls_shift/esd_max 0.006
_refine_ls_shift/esd_mean 0.000
_refine_ls_structure_factor_coef Fsqd
_refine_ls_weighting_details 'w=1/[\s^2^(Fo^2^)+(0.0145P)^2^+0.8656P] where P=(Fo^2^+2Fc^2^)/3'
_refine_ls_weighting_scheme calc
_refine_ls_wR_factor_all 0.0806
_refine_ls_wR_factor_obs 0.0785
_reflns_number_observed 1995
_reflns_number_total 2159
_reflns_observed_criterion >2sigma(I)
_cod_data_source_file ic0343051.cif
_cod_data_source_block shel93
_cod_depositor_comments
;
The following automatic conversions were performed:

'_refine_ls_weighting_scheme' value 'calc
w=1/[\s^2^(Fo^2^)+(0.0145P)^2^+0.8656P] where P=(Fo^2^+2Fc^2^)/3' was
changed to 'calc'. New tag '_refine_ls_weighting_details' was
created. The value of the new tag was set to
'w=1/[\s^2^(Fo^2^)+(0.0145P)^2^+0.8656P] where P=(Fo^2^+2Fc^2^)/3'.

Automatic conversion script
Id: cif_fix_values 3143 2015-03-26 13:38:13Z robertas 
;
_cod_original_cell_volume 1156.6(9)
_cod_database_code 4313919

loop_
_symmetry_equiv_pos_as_xyz
'x, y, z'
'-x+1/2, y+1/2, -z+1/2'
'-x, -y, -z'
'x-1/2, -y-1/2, z-1/2'

loop_
_atom_site_aniso_label
_atom_site_aniso_U_11
_atom_site_aniso_U_22
_atom_site_aniso_U_33
_atom_site_aniso_U_23
_atom_site_aniso_U_13
_atom_site_aniso_U_12
Ti 0.0159(2) 0.0134(2) 0.0168(2) 0.00049(12) 0.00247(14) -0.00119(12)
O1 0.0172(7) 0.0262(7) 0.0248(7) 0.0038(6) 0.0031(6) -0.0032(6)
O3 0.0162(6) 0.0157(6) 0.0146(6) 0.0005(5) 0.0009(5) -0.0016(5)
O5 0.0254(7) 0.0184(7) 0.0204(7) 0.0000(5) 0.0044(6) 0.0047(6)
O7 0.0188(7) 0.0284(8) 0.0191(7) 0.0005(6) 0.0051(5) 0.0017(6)
O8 0.0250(7) 0.0197(7) 0.0302(8) 0.0037(6) 0.0010(6) 0.0020(6)
O9 0.0286(8) 0.0210(7) 0.0355(9) 0.0034(6) 0.0024(7) -0.0080(6)
O2 0.0188(8) 0.0519(11) 0.0499(10) 0.0125(9) 0.0135(7) 0.0074(7)
O4 0.0350(8) 0.0297(8) 0.0188(8) -0.0038(6) 0.0058(6) 0.0036(7)
O6 0.0307(9) 0.0692(13) 0.0227(8) 0.0031(8) 0.0121(7) -0.0046(8)
C1 0.0177(9) 0.0219(10) 0.0233(10) -0.0044(8) 0.0036(8) -0.0010(8)
C2 0.0154(9) 0.0221(10) 0.0226(10) 0.0009(8) 0.0012(7) 0.0022(8)
C3 0.0151(9) 0.0187(9) 0.0155(9) -0.0001(7) 0.0011(7) -0.0008(7)
C4 0.0149(9) 0.0207(10) 0.0205(10) 0.0006(7) 0.0057(7) -0.0015(7)
C5 0.0210(10) 0.0229(10) 0.0182(10) 0.0056(8) 0.0014(8) -0.0012(8)
C6 0.0251(10) 0.0219(10) 0.0215(10) 0.0019(8) 0.0073(8) -0.0046(8)
OW 0.0388(11) 0.0403(11) 0.079(2) -0.0121(11) 0.0204(11) 0.0026(9)
N1 0.0298(11) 0.0411(13) 0.0391(13) 0.0049(10) 0.0113(10) 0.0032(10)
N2 0.0377(13) 0.063(2) 0.0441(14) 0.0096(13) 0.0216(12) -0.0037(13)

loop_
_atom_site_label
_atom_site_type_symbol
_atom_site_fract_x
_atom_site_fract_y
_atom_site_fract_z
_atom_site_U_iso_or_equiv
_atom_site_thermal_displace_type
_atom_site_occupancy
_atom_site_calc_flag
_atom_site_refinement_flags
_atom_site_disorder_group
Ti Ti 0.08034(3) 0.13825(3) 0.48783(3) 0.01592(12) Uani 1 d . .
O1 O -0.28795(14) -0.12075(14) 0.43230(13) 0.0235(3) Uani 1 d . .
O3 O -0.09241(12) 0.03534(12) 0.41413(11) 0.0164(3) Uani 1 d . .
O5 O -0.05324(14) -0.19330(14) 0.34965(12) 0.0220(3) Uani 1 d . .
O7 O 0.12095(14) 0.08249(14) 0.33342(12) 0.0223(3) Uani 1 d . .
O8 O -0.01763(15) 0.28611(14) 0.42043(14) 0.0267(3) Uani 1 d . .
O9 O 0.1275(2) 0.31400(15) 0.47014(15) 0.0301(4) Uani 1 d . .
O2 O -0.4852(2) -0.0256(2) 0.3445(2) 0.0395(4) Uani 1 d . .
O4 O -0.1490(2) -0.1613(2) 0.14978(13) 0.0284(3) Uani 1 d . .
O6 O 0.0801(2) 0.0940(2) 0.13263(14) 0.0400(4) Uani 1 d . .
C1 C -0.3655(2) -0.0435(2) 0.3522(2) 0.0216(4) Uani 1 d . .
C2 C -0.3102(2) 0.0255(2) 0.2621(2) 0.0211(4) Uani 1 d . .
C3 C -0.1572(2) 0.0140(2) 0.2872(2) 0.0173(4) Uani 1 d . .
C4 C -0.1188(2) -0.1240(2) 0.2567(2) 0.0187(4) Uani 1 d . .
C5 C -0.1097(2) 0.1102(2) 0.2073(2) 0.0218(4) Uani 1 d . .
C6 C 0.0391(2) 0.0959(2) 0.2221(2) 0.0228(4) Uani 1 d . .
OW O 0.7427(2) 0.1531(2) 0.6889(2) 0.0524(6) Uani 1 d . .
N1 N -0.1638(2) 0.4044(3) 0.5881(2) 0.0365(5) Uani 1 d . .
N2 N 0.4199(3) 0.2428(3) 0.4169(3) 0.0464(6) Uani 1 d . .
HWA H 0.6677(50) 0.1263(42) 0.6789(40) 0.084(15) Uiso 1 d . .
HWB H 0.7778(46) 0.0859(45) 0.6710(39) 0.088(14) Uiso 1 d . .
H2A H -0.3565(26) -0.0089(26) 0.1851(24) 0.030(6) Uiso 1 d . .
H2B H -0.3304(23) 0.1139(24) 0.2639(21) 0.020(6) Uiso 1 d . .
H5A H -0.1264(24) 0.1966(26) 0.2293(22) 0.026(6) Uiso 1 d . .
H5B H -0.1573(25) 0.0951(25) 0.1231(24) 0.027(6) Uiso 1 d . .
HN1A H -0.1352(40) 0.4871(45) 0.5918(35) 0.075(12) Uiso 1 d . .
HN1B H -0.2292(44) 0.3942(40) 0.6221(37) 0.081(12) Uiso 1 d . .
HN1C H -0.1958(48) 0.3865(46) 0.5090(48) 0.100(16) Uiso 1 d . .
HN1D H -0.1072(46) 0.3474(44) 0.6168(40) 0.081(13) Uiso 1 d . .
HN2A H 0.8826(35) 0.2967(35) 0.9660(33) 0.055(9) Uiso 1 d . .
HN2B H 0.8645(40) 0.2210(38) 0.8585(37) 0.062(11) Uiso 1 d . .
HN2C H 0.9727(63) 0.1934(61) 0.9486(50) 0.128(21) Uiso 1 d . .
HN2D H 0.9702(50) 0.3132(49) 0.8897(43) 0.096(15) Uiso 1 d . .

loop_
_atom_type_symbol
_atom_type_description
_atom_type_scat_dispersion_real
_atom_type_scat_dispersion_imag
_atom_type_scat_source
C C 0.0033 0.0016 'International Tables Vol C Tables 4.2.6.8 and 6.1.1.4'
H H 0.0000 0.0000 'International Tables Vol C Tables 4.2.6.8 and 6.1.1.4'
O O 0.0106 0.0060 'International Tables Vol C Tables 4.2.6.8 and 6.1.1.4'
Ti Ti 0.2776 0.4457 'International Tables Vol C Tables 4.2.6.8 and 6.1.1.4'
N N 0.0061 0.0033 'International Tables Vol C Tables 4.2.6.8 and 6.1.1.4'

loop_
_geom_angle_atom_site_label_1
_geom_angle_atom_site_label_2
_geom_angle_atom_site_label_3
_geom_angle
_geom_angle_site_symmetry_1
_geom_angle_site_symmetry_3
_geom_angle_publ_flag
O8 Ti O9 45.97(7) . . ?
O8 Ti O3 87.15(7) . . ?
O9 Ti O3 132.42(6) . . ?
O8 Ti O7 95.71(7) . . ?
O9 Ti O7 92.49(7) . . ?
O3 Ti O7 83.32(6) . . ?
O8 Ti O5 86.82(7) . 3_556 ?
O9 Ti O5 87.09(7) . 3_556 ?
O3 Ti O5 99.87(6) . 3_556 ?
O7 Ti O5 176.05(6) . 3_556 ?
O8 Ti O1 128.05(6) . 3_556 ?
O9 Ti O1 82.08(6) . 3_556 ?
O3 Ti O1 143.59(6) . 3_556 ?
O7 Ti O1 83.97(6) . 3_556 ?
O5 Ti O1 92.08(6) 3_556 3_556 ?
O8 Ti O3 148.70(6) . 3_556 ?
O9 Ti O3 153.31(6) . 3_556 ?
O3 Ti O3 71.36(6) . 3_556 ?
O7 Ti O3 103.80(6) . 3_556 ?
O5 Ti O3 75.21(6) 3_556 3_556 ?
O1 Ti O3 78.83(5) 3_556 3_556 ?
O8 Ti Ti 120.25(6) . 3_556 ?
O9 Ti Ti 165.28(5) . 3_556 ?
O3 Ti Ti 36.31(4) . 3_556 ?
O7 Ti Ti 94.50(5) . 3_556 ?
O5 Ti Ti 86.81(5) 3_556 3_556 ?
O1 Ti Ti 111.52(5) 3_556 3_556 ?
O3 Ti Ti 35.06(4) 3_556 3_556 ?
C1 O1 Ti 134.69(13) . 3_556 ?
C3 O3 Ti 125.88(11) . . ?
C3 O3 Ti 110.68(11) . 3_556 ?
Ti O3 Ti 108.64(6) . 3_556 ?
C4 O5 Ti 114.71(12) . 3_556 ?
C6 O7 Ti 125.44(13) . . ?
O9 O8 Ti 68.37(9) . . ?
O8 O9 Ti 65.65(8) . . ?
O2 C1 O1 122.4(2) . . ?
O2 C1 C2 118.1(2) . . ?
O1 C1 C2 119.5(2) . . ?
C1 C2 C3 115.3(2) . . ?
O3 C3 C2 108.4(2) . . ?
O3 C3 C5 112.2(2) . . ?
C2 C3 C5 110.2(2) . . ?
O3 C3 C4 107.55(15) . . ?
C2 C3 C4 110.8(2) . . ?
C5 C3 C4 107.5(2) . . ?
O4 C4 O5 124.3(2) . . ?
O4 C4 C3 120.6(2) . . ?
O5 C4 C3 115.1(2) . . ?
C6 C5 C3 112.3(2) . . ?
O6 C6 O7 122.0(2) . . ?
O6 C6 C5 121.0(2) . . ?
O7 C6 C5 117.0(2) . . ?

loop_
_geom_bond_atom_site_label_1
_geom_bond_atom_site_label_2
_geom_bond_distance
_geom_bond_site_symmetry_2
_geom_bond_publ_flag
Ti O8 1.852(2) . ?
Ti O9 1.890(2) . ?
Ti O3 2.0225(14) . ?
Ti O7 2.026(2) . ?
Ti O5 2.049(2) 3_556 ?
Ti O1 2.069(2) 3_556 ?
Ti O3 2.0848(15) 3_556 ?
Ti Ti 3.3364(12) 3_556 ?
O1 C1 1.288(2) . ?
O1 Ti 2.069(2) 3_556 ?
O3 C3 1.420(2) . ?
O3 Ti 2.0848(15) 3_556 ?
O5 C4 1.286(2) . ?
O5 Ti 2.049(2) 3_556 ?
O7 C6 1.304(2) . ?
O8 O9 1.462(2) . ?
O2 C1 1.229(3) . ?
O4 C4 1.230(3) . ?
O6 C6 1.227(3) . ?
C1 C2 1.504(3) . ?
C2 C3 1.525(3) . ?
C3 C5 1.527(3) . ?
C3 C4 1.535(3) . ?
C5 C6 1.505(3) . ?
